data_2103452
loop_
_publ_author_name
'G\"orbitz, Carl Henrik'

_publ_section_title
;
 An exceptionally stable peptide nanotube system with flexible pores
;
_journal_issue 5
_journal_name_full 'Acta Crystallographica Section B'
_journal_page_first 849
_journal_page_last 854
_journal_paper_doi 10.1107/S0108768102012314
_journal_volume 58
_journal_year 2002
_chemical_formula_sum 'C8.7 H17.05 N2.35 O3'
_chemical_formula_weight 202.60
_chemical_name_systematic
;
 L-Ala-L-Val acetonitrile solvate
;
_space_group_IT_number 169
_symmetry_cell_setting hexagonal
_symmetry_space_group_name_Hall 'P 61'
_symmetry_space_group_name_H-M 'P 61'
_atom_sites_solution_hydrogens geom
_atom_sites_solution_primary direct
_atom_sites_solution_secondary difmap
_audit_creation_method SHELXL-97
_cell_angle_alpha 90.00
_cell_angle_beta 90.00
_cell_angle_gamma 120.00
_cell_formula_units_Z 6
_cell_length_a 14.1635(8)
_cell_length_b 14.1635(8)
_cell_length_c 9.8702(5)
_cell_measurement_reflns_used 17994
_cell_measurement_temperature 150(2)
_cell_measurement_theta_max 37.03
_cell_measurement_theta_min 2.65
_cell_volume 1714.74(16)
_computing_cell_refinement 'SAINT (Bruker, 1998)'
_computing_data_collection 'SMART (Bruker, 1998)'
_computing_data_reduction 'SAINT (Bruker, 1998)'
_computing_molecular_graphics 'SHELXTL (Sheldrick, 1997)'
_computing_publication_material 'SHELXTL (Sheldrick, 1997)'
_computing_structure_refinement 'SHELXTL (Sheldrick, 1997)'
_computing_structure_solution 'SHELXTL (Sheldrick, 1997)'
_diffrn_ambient_temperature 150(2)
_diffrn_detector_area_resol_mean 8.3
_diffrn_measured_fraction_theta_full 1.000
_diffrn_measured_fraction_theta_max 1.000
_diffrn_measurement_device_type 'Siemens SMART CCD diffractometer'
_diffrn_measurement_method 'Sets of exposures each taken over 0.3\% \w rotation'
_diffrn_radiation_monochromator graphite
_diffrn_radiation_source 'fine-focus sealed tube'
_diffrn_radiation_type MoK\a
_diffrn_radiation_wavelength 0.71073
_diffrn_reflns_av_R_equivalents 0.0257
_diffrn_reflns_av_sigmaI/netI 0.0200
_diffrn_reflns_limit_h_max 24
_diffrn_reflns_limit_h_min -24
_diffrn_reflns_limit_k_max 23
_diffrn_reflns_limit_k_min -22
_diffrn_reflns_limit_l_max 16
_diffrn_reflns_limit_l_min -16
_diffrn_reflns_number 33538
_diffrn_reflns_theta_full 37.03
_diffrn_reflns_theta_max 37.03
_diffrn_reflns_theta_min 2.65
_diffrn_standards_decay_% 0
_exptl_absorpt_coefficient_mu 0.089
_exptl_absorpt_correction_T_max 0.974
_exptl_absorpt_correction_T_min 0.875
_exptl_absorpt_correction_type empirical
_exptl_absorpt_process_details 'SADABS (Sheldrick, 1996)'
_exptl_crystal_colour colourless
_exptl_crystal_density_diffrn 1.177
_exptl_crystal_density_meas ?
_exptl_crystal_density_method .
_exptl_crystal_description needle
_exptl_crystal_F_000 658
_exptl_crystal_size_max 1.50
_exptl_crystal_size_mid 0.40
_exptl_crystal_size_min 0.30
_refine_diff_density_max 0.429
_refine_diff_density_min -0.188
_refine_ls_abs_structure_details 'Flack H D (1983), Acta Cryst. A39, 876-881'
_refine_ls_abs_structure_Flack -0.2(5)
_refine_ls_extinction_method none
_refine_ls_goodness_of_fit_ref 1.046
_refine_ls_hydrogen_treatment mixed
_refine_ls_matrix_type full
_refine_ls_number_parameters 187
_refine_ls_number_reflns 5820
_refine_ls_number_restraints 14
_refine_ls_restrained_S_all 1.045
_refine_ls_R_factor_all 0.0431
_refine_ls_R_factor_gt 0.0352
_refine_ls_shift/su_max 0.017
_refine_ls_shift/su_mean 0.002
_refine_ls_structure_factor_coef Fsqd
_refine_ls_weighting_details 'calc w=1/[\s^2^(Fo^2^)+(0.0615P)^2^] where P=(Fo^2^+2Fc^2^)/3'
_refine_ls_weighting_scheme calc
_refine_ls_wR_factor_gt 0.0861
_refine_ls_wR_factor_ref 0.0903
_reflns_number_gt 5127
_reflns_number_total 5820
_reflns_threshold_expression >2sigma(I)
_cod_data_source_file os0094.cif
_cod_data_source_block 1
_cod_original_formula_sum 'C8.70 H17.05 N2.35 O3'
_cod_database_code 2103452
_cod_database_fobs_code 2103452

loop_
_symmetry_equiv_pos_as_xyz
'x, y, z'
'-y, x-y, z+1/3'
'-x+y, -x, z+2/3'
'-x, -y, z+1/2'
'y, -x+y, z+5/6'
'x-y, x, z+1/6'

loop_
_atom_site_label
_atom_site_fract_x
_atom_site_fract_y
_atom_site_fract_z
_atom_site_U_iso_or_equiv
_atom_site_adp_type
_atom_site_calc_flag
_atom_site_refinement_flags
_atom_site_occupancy
_atom_site_disorder_group
_atom_site_type_symbol
O1 0.69046(4) 0.30830(4) 0.78109(13) 0.02159(10) Uani d . 1 . O
O2 1.06106(4) 0.57801(5) 0.70296(13) 0.02861(13) Uani d . 1 . O
O3 0.96959(4) 0.55591(5) 0.51084(13) 0.02347(11) Uani d . 1 . O
N1 0.66881(4) 0.19988(4) 1.00429(13) 0.01691(9) Uani d . 1 . N
H1 0.6640(9) 0.1541(10) 1.0695(14) 0.025 Uiso d . 1 . H
H2 0.6183(10) 0.1679(10) 0.9387(14) 0.025 Uiso d . 1 . H
H3 0.6535(10) 0.2430(10) 1.0448(14) 0.025 Uiso d . 1 . H
N2 0.86542(4) 0.43725(5) 0.82559(13) 0.01643(9) Uani d . 1 . N
H4 0.9224(9) 0.4514(9) 0.8730(12) 0.020 Uiso d . 1 . H
C1 0.78142(5) 0.26625(5) 0.95215(14) 0.01669(10) Uani d . 1 . C
H11 0.8247(9) 0.3059(9) 1.0216(13) 0.020 Uiso d . 1 . H
C2 0.82046(8) 0.19326(7) 0.89221(15) 0.03037(16) Uani d . 1 . C
H21 0.8174(8) 0.1433(7) 0.9601(7) 0.046 Uiso calc R 1 . H
H22 0.8942(8) 0.2371(4) 0.8612(10) 0.046 Uiso calc R 1 . H
H23 0.7745(7) 0.1532(7) 0.8174(10) 0.046 Uiso calc R 1 . H
C3 0.77638(5) 0.34134(5) 0.84543(14) 0.01538(10) Uani d . 1 . C
C4 0.87141(5) 0.51227(5) 0.71972(14) 0.01592(10) Uani d . 1 . C
H41 0.8104(8) 0.4743(5) 0.6608(7) 0.019 Uiso calc R 1 . H
C5 0.86822(6) 0.61113(6) 0.78048(14) 0.02191(12) Uani d . 1 . C
H51 0.9256(7) 0.6443(4) 0.8510(9) 0.026 Uiso calc R 1 . H
C6 0.75820(7) 0.57557(7) 0.84732(15) 0.02915(15) Uani d . 1 . C
H61 0.7411(4) 0.5158(8) 0.9119(9) 0.044 Uiso calc R 1 . H
H62 0.7009(5) 0.5499(8) 0.7771(7) 0.044 Uiso calc R 1 . H
H63 0.7614(3) 0.6380(6) 0.8963(9) 0.044 Uiso calc R 1 . H
C7 0.89098(9) 0.69739(7) 0.67320(16) 0.03567(19) Uani d . 1 . C
H71 0.9611(8) 0.7219(7) 0.6348(9) 0.053 Uiso calc R 1 . H
H72 0.8889(9) 0.7573(7) 0.7138(5) 0.053 Uiso calc R 1 . H
H73 0.8371(7) 0.6668(4) 0.6040(9) 0.053 Uiso calc R 1 . H
C8 0.97600(5) 0.55032(5) 0.63740(14) 0.01736(10) Uani d . 1 . C
N50 0.9942(19) 0.0401(19) 0.8013(19) 0.136(6) Uiso d PD 0.170(6) 1 N
C51 0.971(2) 0.0247(19) 0.9127(19) 0.136(6) Uiso d PD 0.170(6) 1 C
C52 0.943(3) -0.004(4) 1.056(2) 0.177(7) Uiso d PD 0.204(7) 1 C
N60 0.9434(12) -0.0940(14) 1.095(3) 0.063(4) Uiso d PD 0.092(6) 2 N
C61 0.9198(13) -0.0580(19) 0.983(2) 0.063(4) Uiso d PD 0.092(6) 2 C
C62 0.911(2) -0.012(2) 0.875(2) 0.082(6) Uiso d PD 0.110(8) 2 C
N70 0.9780(7) -0.109(5) 1.099(4) 0.104(12) Uiso d PD 0.060(8) 3 N
C71 0.9206(7) -0.123(4) 1.011(4) 0.104(12) Uiso d PD 0.060(8) 3 C
C72 0.843(4) -0.136(5) 0.903(4) 0.135(15) Uiso d PD 0.072(9) 3 C
N80 0.9165(19) -0.126(3) 0.979(2) 0.085(10) Uiso d PD 0.054(6) 4 N
C81 0.9131(19) -0.104(3) 0.869(2) 0.085(10) Uiso d PD 0.054(6) 4 C
C82 0.907(4) -0.068(4) 0.732(3) 0.111(13) Uiso d PD 0.065(8) 4 C

loop_
_atom_site_aniso_label
_atom_site_aniso_U_11
_atom_site_aniso_U_22
_atom_site_aniso_U_33
_atom_site_aniso_U_12
_atom_site_aniso_U_13
_atom_site_aniso_U_23
O1 0.0172(2) 0.0210(2) 0.0216(2) 0.00579(16) -0.00537(17) 0.00320(17)
O2 0.0163(2) 0.0433(3) 0.0230(3) 0.0124(2) -0.00079(17) 0.0100(2)
O3 0.01656(19) 0.0352(3) 0.01329(19) 0.00888(18) 0.00110(16) 0.00024(18)
N1 0.0184(2) 0.0149(2) 0.0143(2) 0.00599(17) 0.00010(17) 0.00081(17)
N2 0.0141(2) 0.0188(2) 0.0137(2) 0.00622(17) -0.00090(15) 0.00294(16)
C1 0.0167(2) 0.0177(2) 0.0151(2) 0.0082(2) -0.00038(18) 0.00161(19)
C2 0.0382(4) 0.0326(4) 0.0315(4) 0.0261(3) 0.0082(3) 0.0057(3)
C3 0.0157(2) 0.0170(2) 0.0128(2) 0.00771(18) -0.00010(18) 0.00072(17)
C4 0.0146(2) 0.0187(2) 0.0128(2) 0.00710(19) 0.00057(17) 0.00305(18)
C5 0.0240(3) 0.0214(3) 0.0205(3) 0.0114(2) 0.0017(2) 0.0017(2)
C6 0.0325(3) 0.0325(3) 0.0275(3) 0.0200(3) 0.0092(3) 0.0029(3)
C7 0.0464(5) 0.0272(3) 0.0388(5) 0.0224(3) 0.0127(4) 0.0122(3)
C8 0.0146(2) 0.0208(2) 0.0153(2) 0.0078(2) 0.00085(17) 0.00316(18)

loop_
_atom_type_symbol
_atom_type_description
_atom_type_scat_dispersion_real
_atom_type_scat_dispersion_imag
_atom_type_scat_source
C C 0.0033 0.0016 'International Tables Vol C Tables 4.2.6.8 and 6.1.1.4'
H H 0.0000 0.0000 'International Tables Vol C Tables 4.2.6.8 and 6.1.1.4'
N N 0.0061 0.0033 'International Tables Vol C Tables 4.2.6.8 and 6.1.1.4'
O O 0.0106 0.0060 'International Tables Vol C Tables 4.2.6.8 and 6.1.1.4'

loop_
_geom_angle_atom_site_label_1
_geom_angle_atom_site_label_2
_geom_angle_atom_site_label_3
_geom_angle
C1 N1 H1 112.3(8)
C1 N1 H2 113.7(8)
H1 N1 H2 113.6(11)
C1 N1 H3 106.8(9)
H1 N1 H3 103.3(13)
H2 N1 H3 106.2(11)
C3 N2 C4 121.97(5)
C3 N2 H4 117.2(8)
C4 N2 H4 120.6(8)
N1 C1 C2 110.31(6)
N1 C1 C3 105.78(5)
C2 C1 C3 111.51(6)
N1 C1 H11 108.1(8)
C2 C1 H11 110.8(7)
C3 C1 H11 110.1(7)
C1 C2 H21 109.5
C1 C2 H22 109.5
H21 C2 H22 109.5
C1 C2 H23 109.5
H21 C2 H23 109.5
H22 C2 H23 109.5
O1 C3 N2 124.23(6)
O1 C3 C1 118.09(5)
N2 C3 C1 117.66(5)
N2 C4 C8 109.22(5)
N2 C4 C5 111.34(5)
C8 C4 C5 110.40(5)
N2 C4 H41 108.6
C8 C4 H41 108.6
C5 C4 H41 108.6
C7 C5 C6 109.65(7)
C7 C5 C4 111.50(6)
C6 C5 C4 110.88(6)
C7 C5 H51 108.2
C6 C5 H51 108.2
C4 C5 H51 108.2
C5 C6 H61 109.5
C5 C6 H62 109.5
H61 C6 H62 109.5
C5 C6 H63 109.5
H61 C6 H63 109.5
H62 C6 H63 109.5
C5 C7 H71 109.5
C5 C7 H72 109.5
H71 C7 H72 109.5
C5 C7 H73 109.5
H71 C7 H73 109.5
H72 C7 H73 109.5
O2 C8 O3 125.80(6)
O2 C8 C4 116.62(6)
O3 C8 C4 117.48(6)

loop_
_geom_bond_atom_site_label_1
_geom_bond_atom_site_label_2
_geom_bond_distance
O1 C3 1.2384(8)
O2 C8 1.2456(8)
O3 C8 1.2578(8)
N1 C1 1.4809(8)
N1 H1 0.892(14)
N1 H2 0.901(13)
N1 H3 0.844(13)
N2 C3 1.3270(8)
N2 C4 1.4623(8)
N2 H4 0.865(12)
C1 C2 1.5153(10)
C1 C3 1.5236(8)
C1 H11 0.904(12)
C2 H21 0.9599
C2 H22 0.9599
C2 H23 0.9599
C4 C8 1.5318(9)
C4 C5 1.5445(10)
C4 H41 0.9534
C5 C7 1.5245(11)
C5 C6 1.5272(11)
C5 H51 0.9921
C6 H61 0.9883
C6 H62 0.9883
C6 H63 0.9883
C7 H71 0.9518
C7 H72 0.9518
C7 H73 0.9518

loop_
_geom_hbond_atom_site_label_D
_geom_hbond_atom_site_label_H
_geom_hbond_atom_site_label_A
_geom_hbond_site_symmetry_A
_geom_hbond_distance_DH
_geom_hbond_distance_HA
_geom_hbond_distance_DA
_geom_hbond_angle_DHA
_geom_hbond_publ_flag
N1 H1 O3 3_665 0.892(14) 1.868(13) 2.6916(8) 152.8(11) y
N1 H2 O2 6_545 0.901(13) 1.878(13) 2.7170(8) 154.1(12) y
N1 H3 O1 2_655 0.844(13) 1.893(13) 2.6675(8) 152.0(12) y
N2 H4 O3 4_765 0.865(12) 2.088(12) 2.9304(8) 164.2(11) y
C1 H11 O2 4_765 0.904(12) 2.422(12) 3.3242(9) 176.2(10) y

loop_
_geom_torsion_atom_site_label_1
_geom_torsion_atom_site_label_2
_geom_torsion_atom_site_label_3
_geom_torsion_atom_site_label_4
_geom_torsion
C4 N2 C3 O1 -2.58(10)
C4 N2 C3 C1 175.98(6)
N1 C1 C3 O1 -30.34(8)
C2 C1 C3 O1 89.59(8)
N1 C1 C3 N2 151.01(6)
C2 C1 C3 N2 -89.05(8)
C3 N2 C4 C8 -130.56(6)
C3 N2 C4 C5 107.26(7)
N2 C4 C5 C7 171.72(6)
C8 C4 C5 C7 50.23(8)
N2 C4 C5 C6 -65.79(7)
C8 C4 C5 C6 172.71(6)
N2 C4 C8 O2 -45.24(8)
C5 C4 C8 O2 77.50(8)
N2 C4 C8 O3 138.13(6)
C5 C4 C8 O3 -99.13(7)
